data_4302071
loop_
_publ_author_name
'Kimberly S. F. Lau'
'Shengxian Zhao'
'Claudia Ryppa'
'Steffen Jockusch'
'Nicholas J. Turro'
'Matthias Zeller'
'Martin Gouterman'
'Gamal E. Khalil'
'Christian Br\"uckner'

_publ_section_title
;
Synthesis, Structure, and Optical Properties of the Platinum(II) Complexes
of Indaphyrin and Thiaindaphyrin
;
_journal_name_full 'Inorganic Chemistry'
_journal_page_first 4067
_journal_page_last 4074
_journal_paper_doi 10.1021/ic802041z
_journal_volume 48
_journal_year 2009
_chemical_formula_sum 'C44 H24 N4 O2 Pt'
_chemical_formula_weight 835.76
_chemical_name_systematic
; 
 ? 
;
_space_group_IT_number 2
_symmetry_cell_setting triclinic
_symmetry_space_group_name_Hall '-P 1'
_symmetry_space_group_name_H-M 'P -1'
_atom_sites_solution_hydrogens geom
_atom_sites_solution_primary direct
_atom_sites_solution_secondary difmap
_audit_creation_method SHELXL-97
_cell_angle_alpha 88.7850(10)
_cell_angle_beta 82.2480(10)
_cell_angle_gamma 72.4220(10)
_cell_formula_units_Z 2
_cell_length_a 8.8735(4)
_cell_length_b 12.9285(6)
_cell_length_c 14.3297(6)
_cell_measurement_reflns_used 7535
_cell_measurement_temperature 100(2)
_cell_measurement_theta_max 30.52
_cell_measurement_theta_min 2.21
_cell_volume 1552.50(12)
_computing_cell_refinement 'SAINT+ 6.45 (Bruker, 2003)'
_computing_data_collection 'SMART 5.630 (Bruker, 1997-2002)'
_computing_data_reduction 'SAINT+ 6.45'
_computing_molecular_graphics 'SHELXTL 6.10'
_computing_publication_material 'SHELXTL 6.10'
_computing_structure_refinement 'SHELXTL 6.10'
_computing_structure_solution 'SHELXTL 6.10 (Bruker, 2000)'
_diffrn_ambient_temperature 100(2)
_diffrn_measured_fraction_theta_full 0.996
_diffrn_measured_fraction_theta_max 0.996
_diffrn_measurement_device_type 'Bruker AXS SMART APEX CCD diffractometer'
_diffrn_measurement_method '\w scans'
_diffrn_radiation_monochromator graphite
_diffrn_radiation_source 'fine-focus sealed tube'
_diffrn_radiation_type MoK\a
_diffrn_radiation_wavelength 0.71073
_diffrn_reflns_av_R_equivalents 0.0188
_diffrn_reflns_av_sigmaI/netI 0.0284
_diffrn_reflns_limit_h_max 11
_diffrn_reflns_limit_h_min -11
_diffrn_reflns_limit_k_max 16
_diffrn_reflns_limit_k_min -17
_diffrn_reflns_limit_l_max 19
_diffrn_reflns_limit_l_min -19
_diffrn_reflns_number 16206
_diffrn_reflns_theta_full 28.28
_diffrn_reflns_theta_max 28.28
_diffrn_reflns_theta_min 1.43
_diffrn_standards_decay_% 0
_diffrn_standards_number 0
_exptl_absorpt_coefficient_mu 4.569
_exptl_absorpt_correction_T_max 0.663
_exptl_absorpt_correction_T_min 0.377
_exptl_absorpt_correction_type multi-scan
_exptl_absorpt_process_details 'SADABS in SAINT+ (Bruker, 2003)'
_exptl_crystal_colour green
_exptl_crystal_density_diffrn 1.788
_exptl_crystal_density_method 'not measured'
_exptl_crystal_description needle
_exptl_crystal_F_000 820
_exptl_crystal_size_max 0.43
_exptl_crystal_size_mid 0.12
_exptl_crystal_size_min 0.09
_refine_diff_density_max 1.879
_refine_diff_density_min -0.940
_refine_diff_density_rms 0.129
_refine_ls_extinction_method none
_refine_ls_goodness_of_fit_ref 1.074
_refine_ls_hydrogen_treatment constr
_refine_ls_matrix_type full
_refine_ls_number_parameters 460
_refine_ls_number_reflns 7670
_refine_ls_number_restraints 0
_refine_ls_restrained_S_all 1.074
_refine_ls_R_factor_all 0.0260
_refine_ls_R_factor_gt 0.0247
_refine_ls_shift/su_max 0.003
_refine_ls_shift/su_mean 0.000
_refine_ls_structure_factor_coef Fsqd
_refine_ls_weighting_details 'calc w=1/[\s^2^(Fo^2^)+(0.0399P)^2^+0.7083P] where P=(Fo^2^+2Fc^2^)/3'
_refine_ls_weighting_scheme calc
_refine_ls_wR_factor_gt 0.0628
_refine_ls_wR_factor_ref 0.0635
_reflns_number_gt 7297
_reflns_number_total 7670
_reflns_threshold_expression I>2\s(I)
_cod_data_source_file ic802041z_si_002.cif
_cod_data_source_block 06mr003m
_cod_depositor_comments
;
The following automatic conversions were performed:
'_symmetry_cell_setting' value 'Triclinic' changed to 'triclinic'
according to '/home/saulius/struct/CIF-dictionaries/cif_core.dic'
dictionary named 'cif_core.dic' version 2.4.1 from 2010-06-29.

Automatic conversion script
Id: cif_fix_enum 1527 2010-12-29 10:47:43Z saulius 
;
_cod_original_sg_symbol_H-M P-1
_cod_database_code 4302071

loop_
_symmetry_equiv_pos_as_xyz
'x, y, z'
'-x, -y, -z'

loop_
_atom_site_label
_atom_site_type_symbol
_atom_site_fract_x
_atom_site_fract_y
_atom_site_fract_z
_atom_site_U_iso_or_equiv
_atom_site_adp_type
_atom_site_occupancy
_atom_site_symmetry_multiplicity
_atom_site_calc_flag
_atom_site_refinement_flags
_atom_site_disorder_assembly
_atom_site_disorder_group
C1 C 0.6159(3) 0.7374(2) 0.80663(18) 0.0179(5) Uani 1 1 d . . .
C2 C 0.5580(3) 0.8418(2) 0.86335(19) 0.0200(5) Uani 1 1 d . . .
C3 C 0.4387(3) 0.8251(2) 0.9407(2) 0.0213(5) Uani 1 1 d . . .
C4 C 0.3527(4) 0.8958(2) 1.0134(2) 0.0249(6) Uani 1 1 d . . .
H4 H 0.3701 0.9639 1.0213 0.030 Uiso 1 1 calc R . .
C5 C 0.2398(4) 0.8643(3) 1.0747(2) 0.0277(6) Uani 1 1 d . . .
H5 H 0.1810 0.9104 1.1264 0.033 Uiso 1 1 calc R . .
C6 C 0.2129(4) 0.7661(3) 1.0608(2) 0.0279(6) Uani 1 1 d . . .
H6 H 0.1337 0.7465 1.1025 0.033 Uiso 1 1 calc R . .
C7 C 0.3000(4) 0.6948(2) 0.9864(2) 0.0255(6) Uani 1 1 d . . .
H7 H 0.2794 0.6279 0.9773 0.031 Uiso 1 1 calc R . .
C8 C 0.4165(3) 0.7235(2) 0.92640(19) 0.0204(5) Uani 1 1 d . . .
C9 C 0.5259(3) 0.6702(2) 0.84122(18) 0.0178(5) Uani 1 1 d . . .
C10 C 0.5402(3) 0.5694(2) 0.80227(18) 0.0176(5) Uani 1 1 d . . .
C11 C 0.4826(3) 0.4846(2) 0.8448(2) 0.0213(5) Uani 1 1 d . . .
H11 H 0.4244 0.4870 0.9059 0.026 Uiso 1 1 calc R . .
C12 C 0.5261(3) 0.4005(2) 0.7821(2) 0.0204(5) Uani 1 1 d . . .
H12 H 0.5063 0.3325 0.7916 0.024 Uiso 1 1 calc R . .
C13 C 0.6078(3) 0.4329(2) 0.69827(19) 0.0168(5) Uani 1 1 d . . .
C14 C 0.6495(3) 0.3760(2) 0.61172(18) 0.0163(5) Uani 1 1 d . . .
C15 C 0.7002(3) 0.4195(2) 0.52707(19) 0.0170(5) Uani 1 1 d . . .
C16 C 0.7162(3) 0.3736(2) 0.43490(19) 0.0197(5) Uani 1 1 d . . .
H16 H 0.7011 0.3063 0.4207 0.024 Uiso 1 1 calc R . .
C17 C 0.7570(3) 0.4433(2) 0.37132(19) 0.0196(5) Uani 1 1 d . . .
H17 H 0.7711 0.4354 0.3047 0.024 Uiso 1 1 calc R . .
C18 C 0.7749(3) 0.5311(2) 0.42365(18) 0.0170(5) Uani 1 1 d . . .
C19 C 0.8268(3) 0.6163(2) 0.38427(18) 0.0174(5) Uani 1 1 d . . .
C20 C 0.8606(3) 0.6944(2) 0.43670(19) 0.0177(5) Uani 1 1 d . . .
C21 C 0.9321(3) 0.7743(2) 0.3983(2) 0.0221(5) Uani 1 1 d . . .
H21 H 0.9541 0.7885 0.3333 0.027 Uiso 1 1 calc R . .
C22 C 0.9629(3) 0.8258(2) 0.4713(2) 0.0220(5) Uani 1 1 d . . .
H22 H 1.0117 0.8821 0.4670 0.026 Uiso 1 1 calc R . .
C23 C 0.9083(3) 0.7800(2) 0.55647(19) 0.0180(5) Uani 1 1 d . . .
C24 C 0.9227(3) 0.8025(2) 0.64888(19) 0.0171(5) Uani 1 1 d . . .
C25 C 1.0289(3) 0.8611(2) 0.6803(2) 0.0197(5) Uani 1 1 d . . .
C26 C 1.1328(3) 0.9109(2) 0.6319(2) 0.0238(6) Uani 1 1 d . . .
H26 H 1.1476 0.9113 0.5650 0.029 Uiso 1 1 calc R . .
C27 C 1.2157(4) 0.9606(2) 0.6837(2) 0.0287(6) Uani 1 1 d . . .
H27 H 1.2853 0.9965 0.6509 0.034 Uiso 1 1 calc R . .
C28 C 1.1996(4) 0.9593(2) 0.7805(2) 0.0292(6) Uani 1 1 d . . .
H28 H 1.2568 0.9944 0.8137 0.035 Uiso 1 1 calc R . .
C29 C 1.0985(4) 0.9059(2) 0.8303(2) 0.0260(6) Uani 1 1 d . . .
H29 H 1.0883 0.9024 0.8970 0.031 Uiso 1 1 calc R . .
C30 C 1.0144(3) 0.8587(2) 0.7793(2) 0.0222(5) Uani 1 1 d . . .
C31 C 0.8996(3) 0.7990(2) 0.8142(2) 0.0213(5) Uani 1 1 d . . .
C32 C 0.8387(3) 0.7726(2) 0.72787(19) 0.0180(5) Uani 1 1 d . . .
C33 C 0.6311(3) 0.2651(2) 0.61178(18) 0.0162(5) Uani 1 1 d . . .
C34 C 0.7050(3) 0.1885(2) 0.67545(19) 0.0183(5) Uani 1 1 d . . .
H34 H 0.7688 0.2077 0.7162 0.022 Uiso 1 1 calc R . .
C35 C 0.6871(3) 0.0854(2) 0.6803(2) 0.0209(5) Uani 1 1 d . . .
H35 H 0.7364 0.0354 0.7248 0.025 Uiso 1 1 calc R . .
C36 C 0.5965(3) 0.0557(2) 0.6197(2) 0.0228(5) Uani 1 1 d . . .
H36 H 0.5849 -0.0151 0.6221 0.027 Uiso 1 1 calc R . .
C37 C 0.5235(3) 0.1293(2) 0.5559(2) 0.0218(5) Uani 1 1 d . . .
H37 H 0.4617 0.1090 0.5145 0.026 Uiso 1 1 calc R . .
C38 C 0.5402(3) 0.2335(2) 0.55209(19) 0.0195(5) Uani 1 1 d . . .
H38 H 0.4888 0.2836 0.5083 0.023 Uiso 1 1 calc R . .
C39 C 0.8539(3) 0.6242(2) 0.27945(19) 0.0199(5) Uani 1 1 d . . .
C40 C 0.7652(4) 0.7147(2) 0.2349(2) 0.0247(6) Uani 1 1 d . . .
H40 H 0.6868 0.7714 0.2712 0.030 Uiso 1 1 calc R . .
C41 C 0.7913(4) 0.7220(3) 0.1371(2) 0.0316(7) Uani 1 1 d . . .
H41 H 0.7304 0.7836 0.1068 0.038 Uiso 1 1 calc R . .
C42 C 0.9057(5) 0.6397(3) 0.0841(2) 0.0376(8) Uani 1 1 d . . .
H42 H 0.9227 0.6446 0.0174 0.045 Uiso 1 1 calc R . .
C43 C 0.9954(5) 0.5502(3) 0.1279(2) 0.0363(8) Uani 1 1 d . . .
H43 H 1.0750 0.4943 0.0915 0.044 Uiso 1 1 calc R . .
C44 C 0.9690(4) 0.5422(3) 0.2250(2) 0.0271(6) Uani 1 1 d . . .
H44 H 1.0300 0.4802 0.2547 0.033 Uiso 1 1 calc R . .
N1 N 0.7276(3) 0.71891(18) 0.72897(16) 0.0163(4) Uani 1 1 d . . .
N2 N 0.6188(3) 0.53562(18) 0.71289(16) 0.0153(4) Uani 1 1 d . . .
N3 N 0.7371(3) 0.51646(17) 0.51908(16) 0.0151(4) Uani 1 1 d . . .
N4 N 0.8427(3) 0.70123(18) 0.53392(16) 0.0161(4) Uani 1 1 d . . .
O1 O 0.5901(3) 0.92505(16) 0.84526(15) 0.0255(4) Uani 1 1 d . . .
O2 O 0.8707(3) 0.77111(19) 0.89424(15) 0.0314(5) Uani 1 1 d . . .
Pt1 Pt 0.731980(10) 0.617812(7) 0.623818(6) 0.01535(4) Uani 1 1 d . . .

loop_
_atom_site_aniso_label
_atom_site_aniso_U_11
_atom_site_aniso_U_22
_atom_site_aniso_U_33
_atom_site_aniso_U_23
_atom_site_aniso_U_13
_atom_site_aniso_U_12
C1 0.0212(12) 0.0155(12) 0.0175(12) -0.0001(9) -0.0020(10) -0.0063(10)
C2 0.0231(13) 0.0198(13) 0.0195(13) -0.0023(10) -0.0052(10) -0.0090(10)
C3 0.0228(13) 0.0216(13) 0.0217(13) -0.0017(10) -0.0034(10) -0.0095(11)
C4 0.0281(14) 0.0259(14) 0.0228(14) -0.0051(11) -0.0043(11) -0.0105(12)
C5 0.0311(15) 0.0298(15) 0.0211(14) -0.0054(12) -0.0011(11) -0.0083(12)
C6 0.0298(15) 0.0312(15) 0.0213(14) -0.0018(12) 0.0042(11) -0.0103(12)
C7 0.0310(15) 0.0227(14) 0.0240(14) -0.0032(11) 0.0008(11) -0.0116(12)
C8 0.0233(13) 0.0212(13) 0.0176(12) -0.0015(10) -0.0025(10) -0.0081(10)
C9 0.0215(12) 0.0177(12) 0.0146(12) 0.0007(9) -0.0014(9) -0.0068(10)
C10 0.0198(12) 0.0177(12) 0.0164(12) 0.0013(9) -0.0016(9) -0.0080(10)
C11 0.0271(14) 0.0204(13) 0.0180(13) 0.0019(10) 0.0008(10) -0.0112(11)
C12 0.0254(13) 0.0171(12) 0.0201(13) 0.0022(10) -0.0010(10) -0.0098(10)
C13 0.0199(12) 0.0144(11) 0.0180(12) 0.0024(9) -0.0035(9) -0.0077(9)
C14 0.0166(11) 0.0132(11) 0.0188(12) 0.0006(9) -0.0025(9) -0.0040(9)
C15 0.0152(11) 0.0141(11) 0.0201(12) 0.0003(9) -0.0023(9) -0.0023(9)
C16 0.0225(13) 0.0152(12) 0.0191(13) -0.0016(10) -0.0007(10) -0.0030(10)
C17 0.0228(13) 0.0158(12) 0.0186(12) -0.0007(10) -0.0019(10) -0.0037(10)
C18 0.0169(12) 0.0166(12) 0.0155(12) 0.0011(9) -0.0009(9) -0.0028(9)
C19 0.0154(11) 0.0184(12) 0.0164(12) 0.0041(9) -0.0014(9) -0.0025(9)
C20 0.0151(11) 0.0194(12) 0.0177(12) 0.0046(10) -0.0011(9) -0.0046(10)
C21 0.0211(13) 0.0235(13) 0.0227(13) 0.0057(11) 0.0003(10) -0.0098(11)
C22 0.0229(13) 0.0191(13) 0.0253(14) 0.0035(11) 0.0001(11) -0.0098(10)
C23 0.0159(12) 0.0146(11) 0.0236(13) 0.0020(10) -0.0005(10) -0.0056(9)
C24 0.0152(11) 0.0116(11) 0.0242(13) 0.0025(9) -0.0023(9) -0.0042(9)
C25 0.0168(12) 0.0128(11) 0.0294(14) 0.0008(10) -0.0045(10) -0.0041(9)
C26 0.0200(13) 0.0181(13) 0.0335(16) 0.0007(11) -0.0019(11) -0.0067(10)
C27 0.0198(13) 0.0203(14) 0.0480(19) 0.0009(13) -0.0043(12) -0.0093(11)
C28 0.0224(14) 0.0242(14) 0.0454(19) 0.0011(13) -0.0145(13) -0.0093(11)
C29 0.0241(14) 0.0254(14) 0.0320(16) 0.0019(12) -0.0117(12) -0.0093(11)
C30 0.0197(13) 0.0175(12) 0.0304(15) 0.0012(11) -0.0067(11) -0.0055(10)
C31 0.0220(13) 0.0175(12) 0.0264(14) 0.0031(10) -0.0083(11) -0.0067(10)
C32 0.0182(12) 0.0149(11) 0.0219(13) 0.0034(9) -0.0052(10) -0.0058(9)
C33 0.0177(12) 0.0135(11) 0.0168(12) -0.0007(9) 0.0012(9) -0.0050(9)
C34 0.0195(12) 0.0152(12) 0.0214(13) 0.0012(10) -0.0027(10) -0.0069(9)
C35 0.0225(13) 0.0149(12) 0.0247(14) 0.0041(10) -0.0014(10) -0.0057(10)
C36 0.0240(13) 0.0159(12) 0.0284(14) -0.0023(10) 0.0000(11) -0.0073(10)
C37 0.0211(13) 0.0188(13) 0.0264(14) -0.0034(10) -0.0012(10) -0.0077(10)
C38 0.0204(12) 0.0171(12) 0.0200(13) -0.0011(10) -0.0024(10) -0.0042(10)
C39 0.0230(13) 0.0222(13) 0.0163(12) 0.0043(10) -0.0016(10) -0.0102(10)
C40 0.0281(14) 0.0234(14) 0.0263(14) 0.0081(11) -0.0062(11) -0.0128(11)
C41 0.0414(18) 0.0348(17) 0.0267(15) 0.0151(13) -0.0135(13) -0.0207(14)
C42 0.059(2) 0.045(2) 0.0185(14) 0.0046(14) -0.0046(14) -0.0310(18)
C43 0.050(2) 0.0370(18) 0.0211(15) -0.0019(13) 0.0051(14) -0.0169(16)
C44 0.0296(15) 0.0287(15) 0.0210(14) 0.0035(11) 0.0002(11) -0.0074(12)
N1 0.0162(10) 0.0137(10) 0.0193(11) 0.0032(8) -0.0025(8) -0.0049(8)
N2 0.0177(10) 0.0131(10) 0.0157(10) 0.0011(8) -0.0014(8) -0.0060(8)
N3 0.0151(10) 0.0131(10) 0.0168(10) 0.0017(8) -0.0012(8) -0.0042(8)
N4 0.0164(10) 0.0145(10) 0.0177(11) 0.0024(8) -0.0012(8) -0.0057(8)
O1 0.0329(11) 0.0194(10) 0.0275(11) -0.0036(8) -0.0004(8) -0.0140(8)
O2 0.0401(13) 0.0385(13) 0.0245(11) 0.0090(9) -0.0127(9) -0.0224(10)
Pt1 0.01696(6) 0.01367(6) 0.01599(6) 0.00177(4) -0.00203(4) -0.00565(4)

loop_
_atom_type_symbol
_atom_type_description
_atom_type_scat_dispersion_real
_atom_type_scat_dispersion_imag
_atom_type_scat_source
C C 0.0033 0.0016 'International Tables Vol C Tables 4.2.6.8 and 6.1.1.4'
H H 0.0000 0.0000 'International Tables Vol C Tables 4.2.6.8 and 6.1.1.4'
N N 0.0061 0.0033 'International Tables Vol C Tables 4.2.6.8 and 6.1.1.4'
O O 0.0106 0.0060 'International Tables Vol C Tables 4.2.6.8 and 6.1.1.4'
Pt Pt -1.7033 8.3905 'International Tables Vol C Tables 4.2.6.8 and 6.1.1.4'

loop_
_geom_angle_atom_site_label_1
_geom_angle_atom_site_label_2
_geom_angle_atom_site_label_3
_geom_angle
_geom_angle_site_symmetry_1
_geom_angle_site_symmetry_3
_geom_angle_publ_flag
N1 C1 C9 126.9(2) . . ?
N1 C1 C2 124.0(2) . . ?
C9 C1 C2 108.8(2) . . ?
O1 C2 C3 126.9(3) . . ?
O1 C2 C1 127.5(3) . . ?
C3 C2 C1 105.3(2) . . ?
C4 C3 C8 122.8(3) . . ?
C4 C3 C2 128.4(3) . . ?
C8 C3 C2 108.6(2) . . ?
C3 C4 C5 118.0(3) . . ?
C3 C4 H4 121.0 . . ?
C5 C4 H4 121.0 . . ?
C6 C5 C4 120.3(3) . . ?
C6 C5 H5 119.9 . . ?
C4 C5 H5 119.9 . . ?
C5 C6 C7 121.5(3) . . ?
C5 C6 H6 119.3 . . ?
C7 C6 H6 119.3 . . ?
C8 C7 C6 118.9(3) . . ?
C8 C7 H7 120.6 . . ?
C6 C7 H7 120.6 . . ?
C7 C8 C3 118.5(3) . . ?
C7 C8 C9 133.1(3) . . ?
C3 C8 C9 108.4(2) . . ?
C1 C9 C10 124.6(2) . . ?
C1 C9 C8 108.6(2) . . ?
C10 C9 C8 126.8(2) . . ?
N2 C10 C9 122.9(2) . . ?
N2 C10 C11 109.1(2) . . ?
C9 C10 C11 127.9(2) . . ?
C12 C11 C10 107.6(2) . . ?
C12 C11 H11 126.2 . . ?
C10 C11 H11 126.2 . . ?
C11 C12 C13 107.4(2) . . ?
C11 C12 H12 126.3 . . ?
C13 C12 H12 126.3 . . ?
N2 C13 C14 125.2(2) . . ?
N2 C13 C12 109.1(2) . . ?
C14 C13 C12 125.2(2) . . ?
C13 C14 C15 123.6(2) . . ?
C13 C14 C33 116.5(2) . . ?
C15 C14 C33 119.8(2) . . ?
N3 C15 C14 125.3(2) . . ?
N3 C15 C16 109.0(2) . . ?
C14 C15 C16 125.7(2) . . ?
C17 C16 C15 107.9(2) . . ?
C17 C16 H16 126.1 . . ?
C15 C16 H16 126.1 . . ?
C16 C17 C18 107.1(2) . . ?
C16 C17 H17 126.4 . . ?
C18 C17 H17 126.4 . . ?
N3 C18 C19 125.6(2) . . ?
N3 C18 C17 109.4(2) . . ?
C19 C18 C17 125.0(2) . . ?
C20 C19 C18 124.2(2) . . ?
C20 C19 C39 116.6(2) . . ?
C18 C19 C39 119.2(2) . . ?
N4 C20 C19 125.4(2) . . ?
N4 C20 C21 109.2(2) . . ?
C19 C20 C21 125.2(2) . . ?
C22 C21 C20 107.5(2) . . ?
C22 C21 H21 126.3 . . ?
C20 C21 H21 126.3 . . ?
C21 C22 C23 107.6(2) . . ?
C21 C22 H22 126.2 . . ?
C23 C22 H22 126.2 . . ?
N4 C23 C24 122.4(2) . . ?
N4 C23 C22 109.1(2) . . ?
C24 C23 C22 128.5(2) . . ?
C32 C24 C23 124.6(2) . . ?
C32 C24 C25 108.5(2) . . ?
C23 C24 C25 126.9(2) . . ?
C26 C25 C30 119.1(3) . . ?
C26 C25 C24 132.9(3) . . ?
C30 C25 C24 108.0(2) . . ?
C25 C26 C27 118.5(3) . . ?
C25 C26 H26 120.7 . . ?
C27 C26 H26 120.7 . . ?
C28 C27 C26 122.1(3) . . ?
C28 C27 H27 118.9 . . ?
C26 C27 H27 118.9 . . ?
C27 C28 C29 119.9(3) . . ?
C27 C28 H28 120.1 . . ?
C29 C28 H28 120.1 . . ?
C30 C29 C28 118.0(3) . . ?
C30 C29 H29 121.0 . . ?
C28 C29 H29 121.0 . . ?
C29 C30 C25 122.3(3) . . ?
C29 C30 C31 128.7(3) . . ?
C25 C30 C31 108.9(2) . . ?
O2 C31 C30 127.2(3) . . ?
O2 C31 C32 127.7(3) . . ?
C30 C31 C32 105.0(2) . . ?
N1 C32 C24 126.5(2) . . ?
N1 C32 C31 124.1(2) . . ?
C24 C32 C31 109.2(2) . . ?
C38 C33 C34 117.6(2) . . ?
C38 C33 C14 122.9(2) . . ?
C34 C33 C14 119.5(2) . . ?
C35 C34 C33 121.6(2) . . ?
C35 C34 H34 119.2 . . ?
C33 C34 H34 119.2 . . ?
C34 C35 C36 119.7(3) . . ?
C34 C35 H35 120.2 . . ?
C36 C35 H35 120.2 . . ?
C37 C36 C35 119.8(3) . . ?
C37 C36 H36 120.1 . . ?
C35 C36 H36 120.1 . . ?
C36 C37 C38 120.3(3) . . ?
C36 C37 H37 119.9 . . ?
C38 C37 H37 119.9 . . ?
C33 C38 C37 121.0(3) . . ?
C33 C38 H38 119.5 . . ?
C37 C38 H38 119.5 . . ?
C40 C39 C44 119.0(3) . . ?
C40 C39 C19 120.3(3) . . ?
C44 C39 C19 120.7(2) . . ?
C39 C40 C41 120.1(3) . . ?
C39 C40 H40 120.0 . . ?
C41 C40 H40 120.0 . . ?
C42 C41 C40 120.1(3) . . ?
C42 C41 H41 120.0 . . ?
C40 C41 H41 120.0 . . ?
C41 C42 C43 120.1(3) . . ?
C41 C42 H42 120.0 . . ?
C43 C42 H42 120.0 . . ?
C42 C43 C44 120.0(3) . . ?
C42 C43 H43 120.0 . . ?
C44 C43 H43 120.0 . . ?
C43 C44 C39 120.7(3) . . ?
C43 C44 H44 119.7 . . ?
C39 C44 H44 119.7 . . ?
C1 N1 C32 115.5(2) . . ?
C1 N1 Pt1 122.49(18) . . ?
C32 N1 Pt1 121.97(18) . . ?
C13 N2 C10 106.7(2) . . ?
C13 N2 Pt1 126.73(18) . . ?
C10 N2 Pt1 126.56(17) . . ?
C18 N3 C15 106.5(2) . . ?
C18 N3 Pt1 126.41(17) . . ?
C15 N3 Pt1 127.06(18) . . ?
C23 N4 C20 106.7(2) . . ?
C23 N4 Pt1 127.02(18) . . ?
C20 N4 Pt1 126.24(18) . . ?
N3 Pt1 N2 89.67(9) . . ?
N3 Pt1 N1 179.76(8) . . ?
N2 Pt1 N1 90.29(9) . . ?
N3 Pt1 N4 90.20(9) . . ?
N2 Pt1 N4 179.24(8) . . ?
N1 Pt1 N4 89.85(9) . . ?

loop_
_geom_bond_atom_site_label_1
_geom_bond_atom_site_label_2
_geom_bond_distance
_geom_bond_site_symmetry_2
_geom_bond_publ_flag
C1 N1 1.360(3) . ?
C1 C9 1.389(4) . ?
C1 C2 1.504(4) . ?
C2 O1 1.208(3) . ?
C2 C3 1.486(4) . ?
C3 C4 1.382(4) . ?
C3 C8 1.409(4) . ?
C4 C5 1.391(4) . ?
C4 H4 0.9500 . ?
C5 C6 1.385(4) . ?
C5 H5 0.9500 . ?
C6 C7 1.405(4) . ?
C6 H6 0.9500 . ?
C7 C8 1.387(4) . ?
C7 H7 0.9500 . ?
C8 C9 1.489(4) . ?
C9 C10 1.392(4) . ?
C10 N2 1.384(3) . ?
C10 C11 1.437(4) . ?
C11 C12 1.354(4) . ?
C11 H11 0.9500 . ?
C12 C13 1.439(4) . ?
C12 H12 0.9500 . ?
C13 N2 1.383(3) . ?
C13 C14 1.402(4) . ?
C14 C15 1.402(4) . ?
C14 C33 1.491(3) . ?
C15 N3 1.387(3) . ?
C15 C16 1.431(4) . ?
C16 C17 1.359(4) . ?
C16 H16 0.9500 . ?
C17 C18 1.432(4) . ?
C17 H17 0.9500 . ?
C18 N3 1.386(3) . ?
C18 C19 1.397(4) . ?
C19 C20 1.397(4) . ?
C19 C39 1.495(4) . ?
C20 N4 1.382(3) . ?
C20 C21 1.432(4) . ?
C21 C22 1.353(4) . ?
C21 H21 0.9500 . ?
C22 C23 1.434(4) . ?
C22 H22 0.9500 . ?
C23 N4 1.380(3) . ?
C23 C24 1.392(4) . ?
C24 C32 1.384(4) . ?
C24 C25 1.492(4) . ?
C25 C26 1.383(4) . ?
C25 C30 1.408(4) . ?
C26 C27 1.399(4) . ?
C26 H26 0.9500 . ?
C27 C28 1.376(5) . ?
C27 H27 0.9500 . ?
C28 C29 1.403(4) . ?
C28 H28 0.9500 . ?
C29 C30 1.380(4) . ?
C29 H29 0.9500 . ?
C30 C31 1.485(4) . ?
C31 O2 1.212(4) . ?
C31 C32 1.500(4) . ?
C32 N1 1.364(3) . ?
C33 C38 1.396(4) . ?
C33 C34 1.405(4) . ?
C34 C35 1.388(4) . ?
C34 H34 0.9500 . ?
C35 C36 1.392(4) . ?
C35 H35 0.9500 . ?
C36 C37 1.383(4) . ?
C36 H36 0.9500 . ?
C37 C38 1.398(4) . ?
C37 H37 0.9500 . ?
C38 H38 0.9500 . ?
C39 C40 1.393(4) . ?
C39 C44 1.394(4) . ?
C40 C41 1.396(4) . ?
C40 H40 0.9500 . ?
C41 C42 1.384(5) . ?
C41 H41 0.9500 . ?
C42 C43 1.384(5) . ?
C42 H42 0.9500 . ?
C43 C44 1.385(4) . ?
C43 H43 0.9500 . ?
C44 H44 0.9500 . ?
N1 Pt1 2.004(2) . ?
N2 Pt1 2.002(2) . ?
N3 Pt1 2.000(2) . ?
N4 Pt1 2.007(2) . ?

loop_
_geom_torsion_atom_site_label_1
_geom_torsion_atom_site_label_2
_geom_torsion_atom_site_label_3
_geom_torsion_atom_site_label_4
_geom_torsion
_geom_torsion_site_symmetry_1
_geom_torsion_site_symmetry_2
_geom_torsion_site_symmetry_3
_geom_torsion_site_symmetry_4
_geom_torsion_publ_flag
N1 C1 C2 O1 6.5(5) . . . . ?
C9 C1 C2 O1 -167.7(3) . . . . ?
N1 C1 C2 C3 -179.7(2) . . . . ?
C9 C1 C2 C3 6.1(3) . . . . ?
O1 C2 C3 C4 -7.6(5) . . . . ?
C1 C2 C3 C4 178.6(3) . . . . ?
O1 C2 C3 C8 168.9(3) . . . . ?
C1 C2 C3 C8 -4.9(3) . . . . ?
C8 C3 C4 C5 0.1(4) . . . . ?
C2 C3 C4 C5 176.2(3) . . . . ?
C3 C4 C5 C6 -1.8(5) . . . . ?
C4 C5 C6 C7 1.4(5) . . . . ?
C5 C6 C7 C8 0.7(5) . . . . ?
C6 C7 C8 C3 -2.2(4) . . . . ?
C6 C7 C8 C9 -178.3(3) . . . . ?
C4 C3 C8 C7 1.9(4) . . . . ?
C2 C3 C8 C7 -174.8(3) . . . . ?
C4 C3 C8 C9 178.9(3) . . . . ?
C2 C3 C8 C9 2.1(3) . . . . ?
N1 C1 C9 C10 2.2(5) . . . . ?
C2 C1 C9 C10 176.1(3) . . . . ?
N1 C1 C9 C8 -178.9(3) . . . . ?
C2 C1 C9 C8 -4.9(3) . . . . ?
C7 C8 C9 C1 178.1(3) . . . . ?
C3 C8 C9 C1 1.8(3) . . . . ?
C7 C8 C9 C10 -2.9(5) . . . . ?
C3 C8 C9 C10 -179.3(3) . . . . ?
C1 C9 C10 N2 -15.4(4) . . . . ?
C8 C9 C10 N2 165.9(3) . . . . ?
C1 C9 C10 C11 163.5(3) . . . . ?
C8 C9 C10 C11 -15.3(5) . . . . ?
N2 C10 C11 C12 0.2(3) . . . . ?
C9 C10 C11 C12 -178.8(3) . . . . ?
C10 C11 C12 C13 -1.6(3) . . . . ?
C11 C12 C13 N2 2.5(3) . . . . ?
C11 C12 C13 C14 -169.3(3) . . . . ?
N2 C13 C14 C15 -3.5(4) . . . . ?
C12 C13 C14 C15 167.0(3) . . . . ?
N2 C13 C14 C33 179.0(2) . . . . ?
C12 C13 C14 C33 -10.5(4) . . . . ?
C13 C14 C15 N3 9.4(4) . . . . ?
C33 C14 C15 N3 -173.2(2) . . . . ?
C13 C14 C15 C16 -168.0(3) . . . . ?
C33 C14 C15 C16 9.4(4) . . . . ?
N3 C15 C16 C17 -2.1(3) . . . . ?
C14 C15 C16 C17 175.7(3) . . . . ?
C15 C16 C17 C18 2.9(3) . . . . ?
C16 C17 C18 N3 -2.9(3) . . . . ?
C16 C17 C18 C19 175.5(3) . . . . ?
N3 C18 C19 C20 5.6(4) . . . . ?
C17 C18 C19 C20 -172.5(3) . . . . ?
N3 C18 C19 C39 -176.5(2) . . . . ?
C17 C18 C19 C39 5.4(4) . . . . ?
C18 C19 C20 N4 -2.4(4) . . . . ?
C39 C19 C20 N4 179.7(2) . . . . ?
C18 C19 C20 C21 171.9(3) . . . . ?
C39 C19 C20 C21 -6.1(4) . . . . ?
N4 C20 C21 C22 2.3(3) . . . . ?
C19 C20 C21 C22 -172.7(3) . . . . ?
C20 C21 C22 C23 -1.0(3) . . . . ?
C21 C22 C23 N4 -0.7(3) . . . . ?
C21 C22 C23 C24 175.9(3) . . . . ?
N4 C23 C24 C32 -18.2(4) . . . . ?
C22 C23 C24 C32 165.7(3) . . . . ?
N4 C23 C24 C25 161.6(2) . . . . ?
C22 C23 C24 C25 -14.6(4) . . . . ?
C32 C24 C25 C26 -177.5(3) . . . . ?
C23 C24 C25 C26 2.7(5) . . . . ?
C32 C24 C25 C30 4.0(3) . . . . ?
C23 C24 C25 C30 -175.8(3) . . . . ?
C30 C25 C26 C27 -2.2(4) . . . . ?
C24 C25 C26 C27 179.5(3) . . . . ?
C25 C26 C27 C28 1.5(4) . . . . ?
C26 C27 C28 C29 0.6(5) . . . . ?
C27 C28 C29 C30 -1.8(4) . . . . ?
C28 C29 C30 C25 1.1(4) . . . . ?
C28 C29 C30 C31 -179.4(3) . . . . ?
C26 C25 C30 C29 1.0(4) . . . . ?
C24 C25 C30 C29 179.7(3) . . . . ?
C26 C25 C30 C31 -178.6(2) . . . . ?
C24 C25 C30 C31 0.1(3) . . . . ?
C29 C30 C31 O2 -8.1(5) . . . . ?
C25 C30 C31 O2 171.5(3) . . . . ?
C29 C30 C31 C32 176.6(3) . . . . ?
C25 C30 C31 C32 -3.8(3) . . . . ?
C23 C24 C32 N1 -1.2(4) . . . . ?
C25 C24 C32 N1 179.0(2) . . . . ?
C23 C24 C32 C31 173.4(2) . . . . ?
C25 C24 C32 C31 -6.4(3) . . . . ?
O2 C31 C32 N1 5.9(5) . . . . ?
C30 C31 C32 N1 -178.9(2) . . . . ?
O2 C31 C32 C24 -168.9(3) . . . . ?
C30 C31 C32 C24 6.3(3) . . . . ?
C13 C14 C33 C38 124.7(3) . . . . ?
C15 C14 C33 C38 -52.8(4) . . . . ?
C13 C14 C33 C34 -54.0(3) . . . . ?
C15 C14 C33 C34 128.4(3) . . . . ?
C38 C33 C34 C35 -0.9(4) . . . . ?
C14 C33 C34 C35 177.9(2) . . . . ?
C33 C34 C35 C36 1.3(4) . . . . ?
C34 C35 C36 C37 -0.8(4) . . . . ?
C35 C36 C37 C38 0.0(4) . . . . ?
C34 C33 C38 C37 0.1(4) . . . . ?
C14 C33 C38 C37 -178.7(2) . . . . ?
C36 C37 C38 C33 0.4(4) . . . . ?
C20 C19 C39 C40 -63.5(3) . . . . ?
C18 C19 C39 C40 118.4(3) . . . . ?
C20 C19 C39 C44 115.8(3) . . . . ?
C18 C19 C39 C44 -62.3(4) . . . . ?
C44 C39 C40 C41 0.4(4) . . . . ?
C19 C39 C40 C41 179.7(3) . . . . ?
C39 C40 C41 C42 -0.2(5) . . . . ?
C40 C41 C42 C43 -0.5(5) . . . . ?
C41 C42 C43 C44 1.0(5) . . . . ?
C42 C43 C44 C39 -0.8(5) . . . . ?
C40 C39 C44 C43 0.1(5) . . . . ?
C19 C39 C44 C43 -179.2(3) . . . . ?
C9 C1 N1 C32 -156.8(3) . . . . ?
C2 C1 N1 C32 30.1(4) . . . . ?
C9 C1 N1 Pt1 22.2(4) . . . . ?
C2 C1 N1 Pt1 -150.9(2) . . . . ?
C24 C32 N1 C1 -153.4(3) . . . . ?
C31 C32 N1 C1 32.8(4) . . . . ?
C24 C32 N1 Pt1 27.6(4) . . . . ?
C31 C32 N1 Pt1 -146.2(2) . . . . ?
C14 C13 N2 C10 169.4(3) . . . . ?
C12 C13 N2 C10 -2.3(3) . . . . ?
C14 C13 N2 Pt1 -12.3(4) . . . . ?
C12 C13 N2 Pt1 175.92(18) . . . . ?
C9 C10 N2 C13 -179.6(2) . . . . ?
C11 C10 N2 C13 1.4(3) . . . . ?
C9 C10 N2 Pt1 2.1(4) . . . . ?
C11 C10 N2 Pt1 -176.90(18) . . . . ?
C19 C18 N3 C15 -176.8(2) . . . . ?
C17 C18 N3 C15 1.6(3) . . . . ?
C19 C18 N3 Pt1 4.6(4) . . . . ?
C17 C18 N3 Pt1 -177.04(17) . . . . ?
C14 C15 N3 C18 -177.5(2) . . . . ?
C16 C15 N3 C18 0.3(3) . . . . ?
C14 C15 N3 Pt1 1.1(4) . . . . ?
C16 C15 N3 Pt1 178.85(17) . . . . ?
C24 C23 N4 C20 -174.7(2) . . . . ?
C22 C23 N4 C20 2.1(3) . . . . ?
C24 C23 N4 Pt1 8.3(4) . . . . ?
C22 C23 N4 Pt1 -174.89(18) . . . . ?
C19 C20 N4 C23 172.3(2) . . . . ?
C21 C20 N4 C23 -2.7(3) . . . . ?
C19 C20 N4 Pt1 -10.6(4) . . . . ?
C21 C20 N4 Pt1 174.32(18) . . . . ?
C18 N3 Pt1 N2 167.3(2) . . . . ?
C15 N3 Pt1 N2 -11.1(2) . . . . ?
C18 N3 Pt1 N4 -12.0(2) . . . . ?
C15 N3 Pt1 N4 169.7(2) . . . . ?
C13 N2 Pt1 N3 16.3(2) . . . . ?
C10 N2 Pt1 N3 -165.7(2) . . . . ?
C13 N2 Pt1 N1 -163.4(2) . . . . ?
C10 N2 Pt1 N1 14.5(2) . . . . ?
C1 N1 Pt1 N2 -25.3(2) . . . . ?
C32 N1 Pt1 N2 153.6(2) . . . . ?
C1 N1 Pt1 N4 153.9(2) . . . . ?
C32 N1 Pt1 N4 -27.1(2) . . . . ?
C23 N4 Pt1 N3 -168.7(2) . . . . ?
C20 N4 Pt1 N3 14.8(2) . . . . ?
C23 N4 Pt1 N1 11.0(2) . . . . ?
C20 N4 Pt1 N1 -165.4(2) . . . . ?
